data_4318158
loop_
_publ_author_name
'Philip G. Jessop'
'Marilyn M. Olmstead'
'Christopher D. Ablan'
'Megan Grabenauer'
'Daniel Sheppard'
'Charles A. Eckert'
'Charles L. Liotta'

_publ_section_title
;
 Carbon Dioxide as a Solubility "Switch" for the Reversible Dissolution of
 Highly Fluorinated Complexes and Reagents in Organic Solvents:
 Application to Crystallization
;
_journal_name_full 'Inorganic Chemistry'
_journal_page_first 3463
_journal_page_last 3468
_journal_paper_doi 10.1021/ic020057h
_journal_volume 41
_journal_year 2002
_chemical_formula_sum 'C24 H9 F18 P'
_chemical_formula_weight 670.28
_chemical_name_common P[3,5-(CF3)2C6H3]3
_chemical_name_systematic
;
  ?
;
_space_group_IT_number 2
_symmetry_cell_setting triclinic
_symmetry_space_group_name_Hall '-P 1'
_symmetry_space_group_name_H-M 'P -1'
_atom_sites_solution_hydrogens geom
_atom_sites_solution_primary direct
_atom_sites_solution_secondary difmap
_audit_creation_method SHELXL-97
_cell_angle_alpha 80.539(7)
_cell_angle_beta 80.590(4)
_cell_angle_gamma 85.248(5)
_cell_formula_units_Z 8
_cell_length_a 12.3803(15)
_cell_length_b 12.9054(17)
_cell_length_c 32.807(4)
_cell_measurement_reflns_used 809
_cell_measurement_temperature 91(2)
_cell_measurement_theta_max 27.5
_cell_measurement_theta_min 2.3
_cell_volume 5092.3(11)
_computing_cell_refinement 'Bruker SMART'
_computing_data_collection 'Bruker SMART'
_computing_data_reduction 'Bruker SAINT'
_computing_molecular_graphics 'SHELXTL 5.1 (Sheldrick, 1994)'
_computing_publication_material 'SHELXL-97 (Sheldrick, 1997)'
_computing_structure_refinement 'SHELXL-97 (Sheldrick, 1997)'
_computing_structure_solution 'SHELXS-97 (Sheldrick, 1990)'
_diffrn_ambient_temperature 91(2)
_diffrn_detector_area_resol_mean 8.3
_diffrn_measured_fraction_theta_full 0.985
_diffrn_measured_fraction_theta_max 0.985
_diffrn_measurement_device_type 'Bruker SMART 1000'
_diffrn_measurement_method \w
_diffrn_radiation_monochromator graphite
_diffrn_radiation_source 'normal-focus sealed tube'
_diffrn_radiation_type MoK\a
_diffrn_radiation_wavelength 0.71073
_diffrn_reflns_av_R_equivalents 0.033
_diffrn_reflns_av_sigmaI/netI 0.034
_diffrn_reflns_limit_h_max 16
_diffrn_reflns_limit_h_min -15
_diffrn_reflns_limit_k_max 16
_diffrn_reflns_limit_k_min -16
_diffrn_reflns_limit_l_max 42
_diffrn_reflns_limit_l_min -42
_diffrn_reflns_number 67417
_diffrn_reflns_theta_full 27.50
_diffrn_reflns_theta_max 27.50
_diffrn_reflns_theta_min 0.64
_diffrn_standards_number 0
_exptl_absorpt_coefficient_mu 0.254
_exptl_absorpt_correction_T_max 0.96
_exptl_absorpt_correction_T_min 0.94
_exptl_absorpt_correction_type multi-scan
_exptl_absorpt_process_details 'SADABS 2.03 (Sheldrick, 2001)'
_exptl_crystal_colour colorless
_exptl_crystal_density_diffrn 1.749
_exptl_crystal_density_method 'not measured'
_exptl_crystal_description plate
_exptl_crystal_F_000 2640
_exptl_crystal_size_max 0.49
_exptl_crystal_size_mid 0.24
_exptl_crystal_size_min 0.20
_refine_diff_density_max 1.424
_refine_diff_density_min -0.767
_refine_diff_density_rms 0.082
_refine_ls_extinction_method none
_refine_ls_goodness_of_fit_ref 0.967
_refine_ls_hydrogen_treatment constr
_refine_ls_matrix_type full
_refine_ls_number_parameters 1581
_refine_ls_number_reflns 23017
_refine_ls_number_restraints 18
_refine_ls_restrained_S_all 0.973
_refine_ls_R_factor_all 0.0870
_refine_ls_R_factor_gt 0.0678
_refine_ls_shift/su_max 1.237
_refine_ls_shift/su_mean 0.025
_refine_ls_structure_factor_coef Fsqd
_refine_ls_weighting_details 'calc w=1/[\s^2^(Fo^2^)+(0.0888P)^2^+13.0873P] where P=(Fo^2^+2Fc^2^)/3'
_refine_ls_weighting_scheme calc
_refine_ls_wR_factor_gt 0.1742
_refine_ls_wR_factor_ref 0.1881
_reflns_number_gt 17854
_reflns_number_total 23017
_reflns_threshold_expression I>2\s(I)
_cod_data_source_file ic020057h_4.cif
_cod_data_source_block mn1279
_cod_original_cell_volume 5092.4(11)
_cod_database_code 4318158

loop_
_symmetry_equiv_pos_as_xyz
'x, y, z'
'-x, -y, -z'

loop_
_atom_site_label
_atom_site_type_symbol
_atom_site_fract_x
_atom_site_fract_y
_atom_site_fract_z
_atom_site_U_iso_or_equiv
_atom_site_adp_type
_atom_site_occupancy
_atom_site_symmetry_multiplicity
_atom_site_calc_flag
_atom_site_refinement_flags
_atom_site_disorder_assembly
_atom_site_disorder_group
P1 P 0.40023(6) 0.81804(6) 0.35356(2) 0.01742(15) Uani 1 1 d . . .
C1 C 0.5134(2) 0.8512(2) 0.37802(8) 0.0166(5) Uani 1 1 d . . .
C2 C 0.5199(2) 0.9468(2) 0.39213(9) 0.0209(6) Uani 1 1 d . . .
H2A H 0.4632 1.0006 0.3892 0.025 Uiso 1 1 calc R . .
C3 C 0.6093(3) 0.9626(2) 0.41039(10) 0.0240(6) Uani 1 1 d . A .
C4 C 0.6934(2) 0.8856(2) 0.41510(9) 0.0206(6) Uani 1 1 d . . .
H4A H 0.7548 0.8978 0.4273 0.025 Uiso 1 1 calc R . .
C5 C 0.6860(2) 0.7903(2) 0.40163(9) 0.0210(6) Uani 1 1 d . . .
C6 C 0.5966(2) 0.7725(2) 0.38363(9) 0.0197(6) Uani 1 1 d . . .
H6A H 0.5919 0.7063 0.3751 0.024 Uiso 1 1 calc R . .
C7 C 0.6160(3) 1.0653(3) 0.42544(14) 0.0460(11) Uani 1 1 d D . .
F1A F 0.6974(7) 1.1234(7) 0.3905(2) 0.057(2) Uiso 0.33 1 d PD A 1
F2A F 0.5361(6) 1.1317(5) 0.4205(3) 0.0322(14) Uiso 0.33 1 d PD A 1
F3A F 0.6580(7) 1.0596(6) 0.4579(2) 0.043(2) Uiso 0.33 1 d PD A 1
F1B F 0.5359(5) 1.0600(6) 0.4663(2) 0.0410(15) Uiso 0.33 1 d PD A 2
F2B F 0.5742(6) 1.1466(4) 0.4052(2) 0.0207(11) Uiso 0.33 1 d PD A 2
F3B F 0.7086(6) 1.0808(6) 0.4353(3) 0.041(2) Uiso 0.33 1 d PD A 2
F1C F 0.6362(9) 1.1455(7) 0.3932(2) 0.055(2) Uiso 0.33 1 d PD A 3
F2C F 0.5198(6) 1.1016(7) 0.4458(3) 0.055(2) Uiso 0.33 1 d PD A 3
F3C F 0.6918(6) 1.0670(4) 0.4496(2) 0.0100(11) Uiso 0.33 1 d PD A 3
C8 C 0.7763(3) 0.7066(3) 0.40712(13) 0.0347(8) Uani 1 1 d . . .
F4 F 0.8649(2) 0.7263(2) 0.37583(9) 0.0605(7) Uani 1 1 d . . .
F5 F 0.7505(2) 0.61394(18) 0.40272(11) 0.0641(9) Uani 1 1 d . . .
F6 F 0.81787(19) 0.70456(18) 0.44164(7) 0.0431(6) Uani 1 1 d . . .
C9 C 0.2965(2) 0.9260(2) 0.36140(9) 0.0183(5) Uani 1 1 d . . .
C10 C 0.3015(2) 1.0268(2) 0.33742(9) 0.0199(6) Uani 1 1 d . . .
H10A H 0.3623 1.0432 0.3162 0.024 Uiso 1 1 calc R . .
C11 C 0.2170(2) 1.1023(2) 0.34483(10) 0.0225(6) Uani 1 1 d . . .
C12 C 0.1268(2) 1.0793(3) 0.37561(10) 0.0236(6) Uani 1 1 d . . .
H12A H 0.0688 1.1311 0.3803 0.028 Uiso 1 1 calc R . .
C13 C 0.1229(2) 0.9803(3) 0.39917(10) 0.0229(6) Uani 1 1 d . . .
C14 C 0.2063(2) 0.9033(2) 0.39199(9) 0.0204(6) Uani 1 1 d . . .
H14A H 0.2016 0.8351 0.4080 0.024 Uiso 1 1 calc R . .
C15 C 0.2223(3) 1.2108(3) 0.32007(11) 0.0277(7) Uani 1 1 d . . .
F7 F 0.2380(4) 1.2816(2) 0.34315(10) 0.1053(16) Uani 1 1 d . . .
F8 F 0.3035(2) 1.2195(2) 0.28826(10) 0.0665(9) Uani 1 1 d . . .
F9 F 0.1326(2) 1.2431(2) 0.30432(9) 0.0622(8) Uani 1 1 d . . .
C16 C 0.0266(3) 0.9526(3) 0.43283(11) 0.0323(7) Uani 1 1 d . . .
F10 F 0.0594(2) 0.9139(3) 0.46903(8) 0.0644(8) Uani 1 1 d . . .
F11 F -0.0306(2) 0.8797(2) 0.42342(9) 0.0606(8) Uani 1 1 d . . .
F12 F -0.0421(2) 1.0339(2) 0.43958(9) 0.0617(8) Uani 1 1 d . . .
C17 C 0.4529(2) 0.8548(2) 0.29789(9) 0.0175(5) Uani 1 1 d . . .
C18 C 0.3778(2) 0.8614(2) 0.26972(9) 0.0210(6) Uani 1 1 d . . .
H18A H 0.3028 0.8498 0.2800 0.025 Uiso 1 1 calc R . .
C19 C 0.4124(3) 0.8848(2) 0.22697(10) 0.0224(6) Uani 1 1 d . . .
C20 C 0.5220(3) 0.9000(2) 0.21099(10) 0.0222(6) Uani 1 1 d . . .
H20A H 0.5454 0.9155 0.1817 0.027 Uiso 1 1 calc R . .
C21 C 0.5963(2) 0.8919(2) 0.23890(9) 0.0203(6) Uani 1 1 d . . .
C22 C 0.5628(2) 0.8702(2) 0.28191(9) 0.0190(6) Uani 1 1 d . . .
H22A H 0.6151 0.8659 0.3004 0.023 Uiso 1 1 calc R . .
C23 C 0.3299(3) 0.8958(3) 0.19732(11) 0.0320(7) Uani 1 1 d . . .
F13 F 0.3076(2) 0.99551(19) 0.18204(7) 0.0457(6) Uani 1 1 d . . .
F14 F 0.23407(19) 0.8565(2) 0.21564(7) 0.0521(7) Uani 1 1 d . . .
F15 F 0.3646(2) 0.8453(2) 0.16472(8) 0.0522(7) Uani 1 1 d . . .
C24 C 0.7150(3) 0.9115(3) 0.22267(10) 0.0249(6) Uani 1 1 d . . .
F16 F 0.74884(18) 0.8785(2) 0.18598(7) 0.0520(7) Uani 1 1 d . . .
F17 F 0.73495(17) 1.01350(16) 0.21784(7) 0.0386(5) Uani 1 1 d . . .
F18 F 0.78240(15) 0.86197(17) 0.24864(7) 0.0359(5) Uani 1 1 d . . .
P2 P 0.49711(6) 0.50028(6) 0.37387(2) 0.01883(15) Uani 1 1 d . . .
C25 C 0.5964(2) 0.4191(2) 0.40316(9) 0.0186(6) Uani 1 1 d . . .
C26 C 0.5722(2) 0.3912(2) 0.44653(9) 0.0217(6) Uani 1 1 d . . .
H26A H 0.5013 0.4081 0.4607 0.026 Uiso 1 1 calc R . .
C27 C 0.6515(3) 0.3390(2) 0.46888(10) 0.0234(6) Uani 1 1 d . . .
C28 C 0.7568(3) 0.3150(2) 0.44940(10) 0.0238(6) Uani 1 1 d . . .
H28A H 0.8106 0.2792 0.4650 0.029 Uiso 1 1 calc R . .
C29 C 0.7811(2) 0.3447(2) 0.40660(10) 0.0213(6) Uani 1 1 d . . .
C30 C 0.7023(2) 0.3960(2) 0.38334(10) 0.0203(6) Uani 1 1 d . . .
H30A H 0.7207 0.4154 0.3539 0.024 Uiso 1 1 calc R . .
C31 C 0.6193(3) 0.3046(3) 0.51493(11) 0.0362(8) Uani 1 1 d . . .
F19 F 0.5578(4) 0.2229(2) 0.52272(8) 0.0851(12) Uani 1 1 d . . .
F20 F 0.7051(3) 0.2798(3) 0.53483(8) 0.0844(12) Uani 1 1 d . . .
F21 F 0.5603(2) 0.3784(2) 0.53400(7) 0.0538(7) Uani 1 1 d . . .
C32 C 0.8927(3) 0.3198(3) 0.38353(11) 0.0295(7) Uani 1 1 d . . .
F22 F 0.93051(19) 0.4003(2) 0.35565(10) 0.0629(9) Uani 1 1 d . . .
F23 F 0.89253(17) 0.2398(2) 0.36192(8) 0.0464(6) Uani 1 1 d . . .
F24 F 0.96748(16) 0.29077(19) 0.40902(7) 0.0397(5) Uani 1 1 d . . .
C33 C 0.5141(2) 0.4440(2) 0.32518(9) 0.0187(6) Uani 1 1 d . . .
C34 C 0.4987(2) 0.5139(2) 0.28883(10) 0.0211(6) Uani 1 1 d . . .
H34A H 0.4791 0.5860 0.2904 0.025 Uiso 1 1 calc R . .
C35 C 0.5119(2) 0.4786(2) 0.25056(10) 0.0235(6) Uani 1 1 d . . .
C36 C 0.5411(2) 0.3740(2) 0.24719(10) 0.0229(6) Uani 1 1 d . . .
H36A H 0.5509 0.3504 0.2208 0.028 Uiso 1 1 calc R . .
C37 C 0.5559(2) 0.3040(2) 0.28341(10) 0.0227(6) Uani 1 1 d . . .
C38 C 0.5430(2) 0.3383(2) 0.32196(10) 0.0218(6) Uani 1 1 d . . .
H38A H 0.5539 0.2898 0.3462 0.026 Uiso 1 1 calc R . .
C39 C 0.4935(3) 0.5543(3) 0.21168(10) 0.0286(7) Uani 1 1 d . . .
F25 F 0.5602(3) 0.5319(2) 0.17829(8) 0.0713(10) Uani 1 1 d . . .
F26 F 0.5046(3) 0.65287(18) 0.21536(8) 0.0566(8) Uani 1 1 d . . .
F27 F 0.3921(2) 0.5508(2) 0.20314(8) 0.0527(7) Uani 1 1 d . . .
C40 C 0.5895(3) 0.1909(3) 0.28043(11) 0.0299(7) Uani 1 1 d . . .
F28 F 0.5571(3) 0.1592(2) 0.24832(9) 0.0685(9) Uani 1 1 d . . .
F29 F 0.69634(19) 0.17101(18) 0.27961(10) 0.0577(8) Uani 1 1 d . . .
F30 F 0.5433(2) 0.12625(16) 0.31380(8) 0.0440(6) Uani 1 1 d . . .
C41 C 0.3668(2) 0.4488(2) 0.40185(9) 0.0203(6) Uani 1 1 d . . .
C42 C 0.2792(2) 0.5217(2) 0.40881(9) 0.0210(6) Uani 1 1 d . . .
H42A H 0.2875 0.5942 0.3982 0.025 Uiso 1 1 calc R . .
C43 C 0.1795(2) 0.4886(3) 0.43126(10) 0.0233(6) Uani 1 1 d . . .
C44 C 0.1662(2) 0.3830(3) 0.44729(9) 0.0227(6) Uani 1 1 d . . .
H44A H 0.0984 0.3610 0.4631 0.027 Uiso 1 1 calc R . .
C45 C 0.2534(2) 0.3104(2) 0.43991(9) 0.0206(6) Uani 1 1 d . . .
C46 C 0.3531(2) 0.3425(2) 0.41738(9) 0.0206(6) Uani 1 1 d . . .
H46A H 0.4121 0.2920 0.4125 0.025 Uiso 1 1 calc R . .
C47 C 0.0856(3) 0.5679(3) 0.43932(12) 0.0338(8) Uani 1 1 d . . .
F31 F 0.0745(2) 0.5917(2) 0.47787(8) 0.0537(7) Uani 1 1 d . . .
F32 F -0.00984(17) 0.5309(2) 0.43560(10) 0.0543(7) Uani 1 1 d . . .
F33 F 0.09699(17) 0.65813(17) 0.41312(8) 0.0417(5) Uani 1 1 d . . .
C48 C 0.2439(3) 0.1960(3) 0.45774(10) 0.0288(7) Uani 1 1 d . . .
F34 F 0.13986(19) 0.16971(19) 0.46802(10) 0.0586(8) Uani 1 1 d . . .
F35 F 0.2929(2) 0.17006(17) 0.49167(7) 0.0501(6) Uani 1 1 d . . .
F36 F 0.29285(17) 0.13257(15) 0.43085(6) 0.0313(4) Uani 1 1 d . . .
P3 P 0.09702(6) 0.70616(6) 0.14474(2) 0.01780(15) Uani 1 1 d . . .
F49 F 0.2744(3) 0.24234(19) 0.15042(9) 0.0756(11) Uani 1 1 d . . .
F50 F 0.2054(2) 0.3049(2) 0.20566(8) 0.0566(7) Uani 1 1 d . . .
F51 F 0.37792(18) 0.28884(19) 0.18841(8) 0.0480(6) Uani 1 1 d . . .
F52 F 0.5298(2) 0.6453(2) 0.07018(9) 0.0603(8) Uani 1 1 d . . .
F53 F 0.43028(19) 0.6297(2) 0.02462(7) 0.0499(6) Uani 1 1 d . . .
F54 F 0.52901(19) 0.4976(2) 0.04880(8) 0.0516(6) Uani 1 1 d . . .
C49 C 0.0442(2) 0.6626(2) 0.19992(9) 0.0175(5) Uani 1 1 d . . .
C50 C 0.1175(2) 0.6458(3) 0.22866(10) 0.0242(6) Uani 1 1 d . . .
H50A H 0.1935 0.6537 0.2192 0.029 Uiso 1 1 calc R . .
C51 C 0.0804(3) 0.6175(3) 0.27095(10) 0.0287(7) Uani 1 1 d . B .
C52 C -0.0304(3) 0.6073(3) 0.28584(10) 0.0249(6) Uani 1 1 d . . .
H52A H -0.0554 0.5888 0.3149 0.030 Uiso 1 1 calc R . .
C53 C -0.1035(2) 0.6246(2) 0.25739(9) 0.0195(6) Uani 1 1 d . . .
C54 C -0.0677(2) 0.6516(2) 0.21481(9) 0.0182(5) Uani 1 1 d . . .
H54A H -0.1192 0.6626 0.1958 0.022 Uiso 1 1 calc R . .
C55 C 0.1609(3) 0.5985(5) 0.30164(13) 0.0523(13) Uani 1 1 d . . .
F37A F 0.2390(6) 0.5155(10) 0.2891(2) 0.104(3) Uani 0.60 1 d P B 1
F38A F 0.2110(11) 0.6648(8) 0.3053(4) 0.134(5) Uani 0.60 1 d P B 1
F39A F 0.1209(6) 0.5408(8) 0.33748(18) 0.063(2) Uani 0.60 1 d P B 1
F37B F 0.2655(6) 0.6215(15) 0.2824(3) 0.085(4) Uani 0.40 1 d P B 2
F38C F 0.1519(8) 0.6979(9) 0.3212(3) 0.057(3) Uani 0.40 1 d P B 3
F39D F 0.1553(17) 0.5260(10) 0.3273(7) 0.141(10) Uani 0.40 1 d P B 4
C56 C -0.2222(3) 0.6076(3) 0.27257(10) 0.0251(6) Uani 1 1 d . . .
F40 F -0.25946(17) 0.6482(2) 0.30766(7) 0.0419(5) Uani 1 1 d . . .
F41 F -0.24090(17) 0.50454(16) 0.28127(7) 0.0360(5) Uani 1 1 d . . .
F42 F -0.28713(15) 0.64991(18) 0.24470(6) 0.0349(5) Uani 1 1 d . . .
C57 C 0.2011(2) 0.5999(2) 0.13453(9) 0.0184(5) Uani 1 1 d . . .
C58 C 0.2000(2) 0.4986(2) 0.15734(9) 0.0187(6) Uani 1 1 d . . .
H58A H 0.1411 0.4802 0.1792 0.022 Uiso 1 1 calc R . .
C59 C 0.2850(2) 0.4241(2) 0.14816(9) 0.0210(6) Uani 1 1 d . . .
C60 C 0.3713(2) 0.4495(3) 0.11623(9) 0.0224(6) Uani 1 1 d . . .
H60A H 0.4291 0.3986 0.1100 0.027 Uiso 1 1 calc R . .
C61 C 0.3721(2) 0.5500(3) 0.09357(9) 0.0226(6) Uani 1 1 d . . .
C62 C 0.2884(2) 0.6254(2) 0.10285(9) 0.0207(6) Uani 1 1 d . . .
H62A H 0.2910 0.6945 0.0875 0.025 Uiso 1 1 calc R . .
C63 C 0.2849(3) 0.3157(3) 0.17317(10) 0.0244(6) Uani 1 1 d . . .
C64 C 0.4651(3) 0.5800(3) 0.05938(11) 0.0317(7) Uani 1 1 d . . .
C65 C -0.0168(2) 0.6765(2) 0.11970(9) 0.0182(5) Uani 1 1 d . . .
C66 C -0.0353(3) 0.5767(2) 0.11211(10) 0.0236(6) Uani 1 1 d . . .
H66A H 0.0145 0.5189 0.1191 0.028 Uiso 1 1 calc R . .
C67 C -0.1265(3) 0.5617(2) 0.09434(10) 0.0237(6) Uani 1 1 d . C .
C68 C -0.2004(3) 0.6446(2) 0.08417(10) 0.0240(6) Uani 1 1 d . C .
H68A H -0.2635 0.6338 0.0727 0.029 Uiso 1 1 calc R . .
C69 C -0.1805(3) 0.7433(3) 0.09103(12) 0.0341(8) Uani 1 1 d . . .
C70 C -0.0898(3) 0.7597(3) 0.10874(11) 0.0270(7) Uani 1 1 d . D .
H70A H -0.0780 0.8283 0.1134 0.032 Uiso 1 1 calc R . .
C71 C -0.1451(4) 0.4543(3) 0.08610(17) 0.0498(12) Uani 1 1 d . . .
F43A F -0.1084(4) 0.3763(4) 0.10916(15) 0.0406(10) Uiso 0.50 1 d P C 1
F44A F -0.0747(5) 0.4102(5) 0.0651(2) 0.0588(15) Uiso 0.50 1 d P C 1
F43B F -0.1576(4) 0.3866(4) 0.12620(16) 0.0436(11) Uiso 0.50 1 d P C 2
F44B F -0.0631(4) 0.4381(4) 0.04598(17) 0.0407(11) Uiso 0.50 1 d P C 2
F45 F -0.2389(2) 0.44639(18) 0.07384(9) 0.0545(7) Uani 1 1 d . C .
C72A C -0.2759(5) 0.8236(5) 0.0882(2) 0.0247(13) Uiso 0.50 1 d P D 1
F48A F -0.3698(4) 0.8036(4) 0.11521(15) 0.0444(11) Uiso 0.50 1 d P D 1
C72B C -0.2396(6) 0.8436(5) 0.0685(2) 0.0271(13) Uiso 0.50 1 d P D 2
F48B F -0.1822(4) 0.8945(4) 0.03202(16) 0.0505(12) Uiso 0.50 1 d P D 2
F46 F -0.3173(3) 0.8251(2) 0.05379(10) 0.0657(9) Uani 1 1 d . . .
F47 F -0.2542(2) 0.91629(17) 0.09348(8) 0.0456(6) Uani 1 1 d . . .
P4 P 0.01690(6) 0.02901(6) 0.12462(2) 0.02168(16) Uani 1 1 d . . .
F55 F -0.0619(3) 0.3447(2) 0.26139(9) 0.0778(11) Uani 1 1 d . . .
F56 F -0.0301(2) 0.38995(17) 0.19539(9) 0.0481(6) Uani 1 1 d . . .
F57 F -0.18779(18) 0.34261(17) 0.22345(9) 0.0462(6) Uani 1 1 d . . .
F58 F -0.0670(3) -0.0312(2) 0.32141(8) 0.0654(8) Uani 1 1 d . . .
F59 F -0.0128(2) -0.14806(17) 0.28149(7) 0.0492(6) Uani 1 1 d . . .
F60 F 0.1024(2) -0.05406(19) 0.29795(8) 0.0471(6) Uani 1 1 d . . .
F61 F 0.42594(19) -0.0768(2) 0.05984(10) 0.0600(8) Uani 1 1 d . . .
F62 F 0.51326(19) 0.0627(3) 0.03504(8) 0.0618(8) Uani 1 1 d . . .
F63 F 0.48391(18) 0.0113(2) 0.10099(8) 0.0467(6) Uani 1 1 d . . .
F64 F 0.3168(2) 0.4014(2) 0.02073(9) 0.0650(8) Uani 1 1 d . . .
F65 F 0.1564(3) 0.3779(2) 0.00704(7) 0.0565(7) Uani 1 1 d . . .
F66 F 0.17324(18) 0.42455(18) 0.06519(6) 0.0374(5) Uani 1 1 d . . .
F67 F -0.0708(2) 0.1082(2) -0.02896(7) 0.0586(8) Uani 1 1 d . . .
F68 F -0.2434(2) 0.1511(2) -0.02673(7) 0.0522(7) Uani 1 1 d . . .
F69 F -0.1314(2) 0.2691(2) -0.02979(7) 0.0514(6) Uani 1 1 d . . .
F70 F -0.37635(18) 0.29051(18) 0.14310(7) 0.0423(5) Uani 1 1 d . . .
F71 F -0.42249(16) 0.13066(17) 0.15467(6) 0.0342(5) Uani 1 1 d . . .
F72 F -0.46566(16) 0.23494(18) 0.10075(7) 0.0361(5) Uani 1 1 d . . .
C73 C -0.0034(2) 0.0770(2) 0.17538(9) 0.0196(6) Uani 1 1 d . . .
C74 C -0.0287(2) 0.1813(2) 0.18080(10) 0.0225(6) Uani 1 1 d . . .
H74A H -0.0334 0.2339 0.1571 0.027 Uiso 1 1 calc R . .
C75 C -0.0471(2) 0.2093(2) 0.22052(10) 0.0229(6) Uani 1 1 d . . .
C76 C -0.0387(2) 0.1337(3) 0.25555(10) 0.0246(6) Uani 1 1 d . . .
H76A H -0.0513 0.1529 0.2827 0.030 Uiso 1 1 calc R . .
C77 C -0.0119(2) 0.0302(3) 0.25017(10) 0.0239(6) Uani 1 1 d . . .
C78 C 0.0050(2) 0.0010(2) 0.21054(10) 0.0222(6) Uani 1 1 d . . .
H78A H 0.0222 -0.0706 0.2074 0.027 Uiso 1 1 calc R . .
C79 C -0.0818(3) 0.3210(3) 0.22580(11) 0.0296(7) Uani 1 1 d . . .
C80 C 0.0009(3) -0.0509(3) 0.28768(11) 0.0316(7) Uani 1 1 d . . .
C81 C 0.1375(2) 0.0977(3) 0.09601(10) 0.0250(6) Uani 1 1 d . . .
C82 C 0.2368(3) 0.0387(3) 0.09105(10) 0.0291(7) Uani 1 1 d . . .
H82A H 0.2401 -0.0340 0.1023 0.035 Uiso 1 1 calc R . .
C83 C 0.3315(3) 0.0857(3) 0.06964(11) 0.0339(8) Uani 1 1 d . . .
C84 C 0.3279(3) 0.1907(3) 0.05188(10) 0.0350(8) Uani 1 1 d . . .
H84A H 0.3922 0.2221 0.0367 0.042 Uiso 1 1 calc R . .
C85 C 0.2288(3) 0.2494(3) 0.05654(10) 0.0301(7) Uani 1 1 d . . .
C86 C 0.1344(3) 0.2037(3) 0.07840(10) 0.0267(7) Uani 1 1 d . . .
H86A H 0.0672 0.2449 0.0814 0.032 Uiso 1 1 calc R . .
C87 C 0.4386(3) 0.0204(4) 0.06635(12) 0.0430(10) Uani 1 1 d . . .
C88 C 0.2198(3) 0.3628(3) 0.03730(11) 0.0391(9) Uani 1 1 d . . .
C89 C -0.0931(2) 0.1016(2) 0.09878(9) 0.0194(6) Uani 1 1 d . . .
C90 C -0.0814(2) 0.1135(2) 0.05511(9) 0.0219(6) Uani 1 1 d . . .
H90A H -0.0139 0.0919 0.0396 0.026 Uiso 1 1 calc R . .
C91 C -0.1671(3) 0.1562(3) 0.03432(9) 0.0238(6) Uani 1 1 d . . .
C92 C -0.2675(2) 0.1885(2) 0.05619(10) 0.0226(6) Uani 1 1 d . . .
H92A H -0.3259 0.2186 0.0418 0.027 Uiso 1 1 calc R . .
C93 C -0.2794(2) 0.1753(2) 0.09924(9) 0.0198(6) Uani 1 1 d . . .
C94 C -0.1939(2) 0.1327(2) 0.12059(9) 0.0192(6) Uani 1 1 d . . .
H94A H -0.2041 0.1248 0.1502 0.023 Uiso 1 1 calc R . .
C95 C -0.1524(3) 0.1699(3) -0.01267(10) 0.0333(8) Uani 1 1 d . . .
C96 C -0.3860(3) 0.2079(3) 0.12413(10) 0.0263(7) Uani 1 1 d . . .

loop_
_atom_site_aniso_label
_atom_site_aniso_U_11
_atom_site_aniso_U_22
_atom_site_aniso_U_33
_atom_site_aniso_U_23
_atom_site_aniso_U_13
_atom_site_aniso_U_12
P1 0.0121(3) 0.0192(4) 0.0212(4) -0.0029(3) -0.0038(3) -0.0001(3)
C1 0.0133(12) 0.0202(14) 0.0160(12) -0.0007(10) -0.0030(10) -0.0013(10)
C2 0.0196(14) 0.0172(14) 0.0264(15) -0.0019(11) -0.0082(11) 0.0032(11)
C3 0.0249(15) 0.0181(14) 0.0315(16) -0.0048(12) -0.0116(13) 0.0012(12)
C4 0.0184(13) 0.0201(14) 0.0251(15) -0.0033(11) -0.0084(11) -0.0013(11)
C5 0.0198(14) 0.0201(14) 0.0243(14) -0.0058(11) -0.0071(11) 0.0032(11)
C6 0.0189(13) 0.0181(14) 0.0229(14) -0.0052(11) -0.0049(11) 0.0014(11)
C7 0.047(2) 0.0232(18) 0.081(3) -0.0185(19) -0.045(2) 0.0118(16)
C8 0.0325(18) 0.0308(18) 0.050(2) -0.0206(16) -0.0235(16) 0.0106(14)
F4 0.0378(13) 0.078(2) 0.0610(17) -0.0167(14) 0.0007(12) 0.0217(13)
F5 0.0571(16) 0.0255(12) 0.127(3) -0.0272(14) -0.0585(17) 0.0165(11)
F6 0.0469(13) 0.0419(13) 0.0467(13) -0.0169(10) -0.0289(11) 0.0244(10)
C9 0.0132(12) 0.0220(14) 0.0200(13) -0.0037(11) -0.0035(10) 0.0005(10)
C10 0.0148(13) 0.0238(15) 0.0215(14) -0.0040(11) -0.0041(11) 0.0000(11)
C11 0.0209(14) 0.0235(15) 0.0250(15) -0.0044(12) -0.0095(12) 0.0014(11)
C12 0.0165(14) 0.0275(16) 0.0288(16) -0.0105(12) -0.0056(12) 0.0028(11)
C13 0.0155(13) 0.0300(16) 0.0242(15) -0.0081(12) -0.0018(11) -0.0014(12)
C14 0.0150(13) 0.0247(15) 0.0220(14) -0.0032(11) -0.0053(11) -0.0008(11)
C15 0.0284(16) 0.0237(16) 0.0317(17) -0.0027(13) -0.0100(13) 0.0027(13)
F7 0.246(5) 0.0261(13) 0.0602(19) 0.0015(12) -0.070(3) -0.025(2)
F8 0.0455(15) 0.0428(14) 0.087(2) 0.0307(14) 0.0143(14) 0.0107(11)
F9 0.0363(13) 0.0599(17) 0.0802(19) 0.0293(14) -0.0227(13) 0.0040(12)
C16 0.0188(15) 0.041(2) 0.0363(19) -0.0118(15) 0.0034(13) 0.0004(14)
F10 0.0358(13) 0.113(3) 0.0323(13) 0.0076(14) 0.0103(10) -0.0047(14)
F11 0.0346(13) 0.0746(19) 0.0757(19) -0.0361(15) 0.0203(12) -0.0296(12)
F12 0.0385(13) 0.0562(16) 0.0772(19) -0.0135(14) 0.0278(13) 0.0083(12)
C17 0.0157(13) 0.0147(13) 0.0225(14) -0.0036(10) -0.0036(11) 0.0008(10)
C18 0.0177(13) 0.0213(14) 0.0254(15) -0.0048(11) -0.0058(11) -0.0013(11)
C19 0.0235(15) 0.0221(15) 0.0238(15) -0.0058(12) -0.0082(12) -0.0005(12)
C20 0.0254(15) 0.0187(14) 0.0228(14) -0.0044(11) -0.0042(12) -0.0004(11)
C21 0.0172(13) 0.0182(14) 0.0247(15) -0.0037(11) -0.0010(11) 0.0013(11)
C22 0.0156(13) 0.0189(14) 0.0230(14) -0.0040(11) -0.0050(11) 0.0012(10)
C23 0.0304(17) 0.0392(19) 0.0282(17) -0.0034(14) -0.0108(14) -0.0037(14)
F13 0.0505(14) 0.0464(13) 0.0430(13) 0.0023(10) -0.0279(11) 0.0044(11)
F14 0.0332(12) 0.0841(19) 0.0417(13) 0.0071(12) -0.0209(10) -0.0224(12)
F15 0.0564(15) 0.0690(17) 0.0434(13) -0.0299(12) -0.0279(12) 0.0082(13)
C24 0.0195(14) 0.0270(16) 0.0256(15) -0.0025(12) 0.0015(12) 0.0013(12)
F16 0.0295(11) 0.091(2) 0.0373(12) -0.0313(13) 0.0092(9) -0.0003(12)
F17 0.0264(10) 0.0290(11) 0.0540(13) 0.0048(9) 0.0030(9) -0.0044(8)
F18 0.0166(9) 0.0407(12) 0.0444(12) 0.0100(9) -0.0040(8) -0.0007(8)
P2 0.0142(3) 0.0196(4) 0.0222(4) -0.0021(3) -0.0033(3) 0.0010(3)
C25 0.0185(13) 0.0142(13) 0.0243(14) -0.0041(11) -0.0061(11) 0.0005(10)
C26 0.0206(14) 0.0236(15) 0.0224(14) -0.0088(12) -0.0040(11) 0.0014(11)
C27 0.0271(15) 0.0231(15) 0.0217(14) -0.0056(12) -0.0080(12) 0.0007(12)
C28 0.0252(15) 0.0210(15) 0.0286(16) -0.0075(12) -0.0123(12) 0.0026(12)
C29 0.0201(14) 0.0173(14) 0.0275(15) -0.0034(11) -0.0067(12) 0.0000(11)
C30 0.0168(13) 0.0198(14) 0.0245(14) -0.0031(11) -0.0041(11) -0.0011(11)
C31 0.044(2) 0.042(2) 0.0225(16) -0.0061(14) -0.0095(15) 0.0075(17)
F19 0.163(4) 0.0657(19) 0.0234(12) -0.0051(12) 0.0171(16) -0.055(2)
F20 0.0638(19) 0.151(3) 0.0267(13) 0.0022(16) -0.0156(12) 0.046(2)
F21 0.0757(18) 0.0573(16) 0.0263(11) -0.0149(11) -0.0042(11) 0.0179(13)
C32 0.0191(15) 0.0292(17) 0.0390(19) -0.0009(14) -0.0078(13) 0.0046(12)
F22 0.0257(11) 0.0539(16) 0.085(2) 0.0278(14) 0.0166(12) 0.0100(11)
F23 0.0273(11) 0.0697(17) 0.0490(13) -0.0358(12) -0.0074(10) 0.0149(10)
F24 0.0213(10) 0.0521(14) 0.0498(13) -0.0159(10) -0.0159(9) 0.0116(9)
C33 0.0130(12) 0.0220(14) 0.0215(14) -0.0045(11) -0.0027(10) -0.0014(10)
C34 0.0156(13) 0.0196(14) 0.0279(15) -0.0005(11) -0.0060(11) -0.0012(11)
C35 0.0181(14) 0.0250(15) 0.0278(15) 0.0010(12) -0.0084(12) -0.0037(11)
C36 0.0188(14) 0.0270(16) 0.0246(15) -0.0060(12) -0.0055(11) -0.0023(12)
C37 0.0176(14) 0.0219(15) 0.0281(15) -0.0026(12) -0.0030(11) -0.0019(11)
C38 0.0182(14) 0.0212(14) 0.0243(15) 0.0019(11) -0.0041(11) -0.0004(11)
C39 0.0330(17) 0.0287(17) 0.0258(16) -0.0015(13) -0.0134(13) 0.0014(13)
F25 0.085(2) 0.074(2) 0.0332(13) 0.0164(13) 0.0114(13) 0.0332(16)
F26 0.101(2) 0.0283(12) 0.0491(14) 0.0094(10) -0.0477(15) -0.0141(13)
F27 0.0522(15) 0.0594(16) 0.0516(14) 0.0079(12) -0.0367(12) -0.0084(12)
C40 0.0327(17) 0.0249(16) 0.0318(17) -0.0059(13) -0.0034(14) 0.0006(13)
F28 0.123(3) 0.0395(14) 0.0542(16) -0.0273(12) -0.0416(17) 0.0268(15)
F29 0.0288(12) 0.0291(12) 0.106(2) -0.0047(13) 0.0082(13) 0.0048(9)
F30 0.0518(14) 0.0224(10) 0.0542(14) -0.0050(9) 0.0050(11) -0.0082(9)
C41 0.0154(13) 0.0268(15) 0.0192(13) -0.0052(11) -0.0032(10) 0.0007(11)
C42 0.0186(14) 0.0216(14) 0.0221(14) -0.0019(11) -0.0044(11) 0.0024(11)
C43 0.0172(14) 0.0281(16) 0.0238(15) -0.0050(12) -0.0028(11) 0.0044(12)
C44 0.0165(13) 0.0313(16) 0.0195(14) -0.0038(12) -0.0002(11) -0.0020(12)
C45 0.0183(14) 0.0243(15) 0.0195(14) -0.0050(11) -0.0019(11) -0.0014(11)
C46 0.0172(13) 0.0223(14) 0.0224(14) -0.0060(11) -0.0026(11) 0.0023(11)
C47 0.0217(16) 0.0323(18) 0.042(2) -0.0002(15) 0.0032(14) 0.0045(13)
F31 0.0547(15) 0.0540(15) 0.0449(14) -0.0158(11) 0.0111(11) 0.0192(12)
F32 0.0169(10) 0.0448(14) 0.097(2) -0.0053(13) -0.0049(11) 0.0059(9)
F33 0.0300(11) 0.0287(11) 0.0572(14) 0.0042(10) 0.0042(10) 0.0096(9)
C48 0.0270(16) 0.0303(17) 0.0268(16) -0.0032(13) 0.0024(13) -0.0032(13)
F34 0.0337(12) 0.0327(12) 0.096(2) 0.0000(13) 0.0237(13) -0.0100(10)
F35 0.097(2) 0.0280(11) 0.0271(11) -0.0007(9) -0.0201(12) 0.0016(12)
F36 0.0376(11) 0.0241(10) 0.0334(10) -0.0105(8) -0.0020(8) -0.0047(8)
P3 0.0133(3) 0.0203(4) 0.0204(3) -0.0038(3) -0.0038(3) -0.0007(3)
F49 0.164(3) 0.0269(12) 0.0484(15) -0.0007(11) -0.0526(19) -0.0171(16)
F50 0.0417(13) 0.0448(14) 0.0614(16) 0.0233(12) 0.0159(11) 0.0144(11)
F51 0.0331(12) 0.0434(13) 0.0635(16) 0.0149(11) -0.0212(11) 0.0024(10)
F52 0.0343(13) 0.086(2) 0.0637(17) -0.0257(15) 0.0146(12) -0.0353(13)
F53 0.0354(12) 0.0730(17) 0.0295(11) 0.0105(11) 0.0087(9) 0.0026(11)
F54 0.0377(13) 0.0518(15) 0.0518(14) -0.0043(11) 0.0238(11) 0.0085(11)
C49 0.0163(13) 0.0171(13) 0.0200(13) -0.0067(10) -0.0031(10) 0.0014(10)
C50 0.0162(14) 0.0313(17) 0.0275(16) -0.0092(13) -0.0066(12) 0.0004(12)
C51 0.0240(16) 0.0400(19) 0.0251(16) -0.0106(14) -0.0116(13) 0.0064(13)
C52 0.0271(16) 0.0298(16) 0.0185(14) -0.0059(12) -0.0055(12) 0.0037(13)
C53 0.0206(14) 0.0148(13) 0.0227(14) -0.0055(11) -0.0010(11) 0.0026(11)
C54 0.0164(13) 0.0189(13) 0.0208(13) -0.0053(11) -0.0062(11) 0.0025(10)
C55 0.0265(19) 0.102(4) 0.030(2) -0.008(2) -0.0133(16) 0.002(2)
F37A 0.061(4) 0.186(10) 0.058(4) -0.014(5) -0.031(3) 0.060(5)
F38A 0.177(11) 0.088(7) 0.166(11) 0.065(7) -0.153(9) -0.094(8)
F39A 0.043(3) 0.124(6) 0.023(2) 0.000(3) -0.021(2) -0.008(3)
F37B 0.023(3) 0.197(14) 0.041(4) -0.031(6) -0.019(3) 0.013(5)
F38C 0.057(5) 0.077(6) 0.051(4) -0.032(4) -0.039(4) 0.015(4)
F39D 0.19(2) 0.045(6) 0.21(2) 0.075(10) -0.175(17) -0.050(9)
C56 0.0240(15) 0.0292(16) 0.0204(14) -0.0022(12) -0.0010(12) 0.0015(12)
F40 0.0287(11) 0.0630(15) 0.0350(11) -0.0232(11) 0.0070(9) 0.0004(10)
F41 0.0300(10) 0.0270(10) 0.0475(12) 0.0026(9) -0.0010(9) -0.0069(8)
F42 0.0168(9) 0.0488(13) 0.0341(11) 0.0085(9) -0.0037(8) -0.0020(8)
C57 0.0130(12) 0.0211(14) 0.0219(14) -0.0048(11) -0.0041(10) 0.0002(10)
C58 0.0140(13) 0.0253(15) 0.0174(13) -0.0045(11) -0.0035(10) -0.0008(11)
C59 0.0175(13) 0.0248(15) 0.0217(14) -0.0048(11) -0.0071(11) 0.0029(11)
C60 0.0167(13) 0.0277(16) 0.0242(15) -0.0091(12) -0.0034(11) 0.0024(11)
C61 0.0132(13) 0.0335(17) 0.0218(14) -0.0072(12) -0.0012(11) -0.0019(12)
C62 0.0162(13) 0.0248(15) 0.0215(14) -0.0021(11) -0.0054(11) -0.0013(11)
C63 0.0230(15) 0.0268(16) 0.0240(15) -0.0046(12) -0.0062(12) 0.0028(12)
C64 0.0200(15) 0.041(2) 0.0315(17) -0.0066(15) 0.0035(13) -0.0017(14)
C65 0.0147(13) 0.0225(14) 0.0176(13) -0.0028(11) -0.0025(10) -0.0023(11)
C66 0.0229(15) 0.0182(14) 0.0310(16) -0.0006(12) -0.0120(12) -0.0004(11)
C67 0.0229(15) 0.0220(15) 0.0271(15) 0.0000(12) -0.0099(12) -0.0023(12)
C68 0.0218(14) 0.0253(15) 0.0273(15) -0.0064(12) -0.0099(12) 0.0010(12)
C69 0.0295(17) 0.0304(18) 0.050(2) -0.0195(16) -0.0227(16) 0.0124(14)
C70 0.0273(16) 0.0220(15) 0.0383(18) -0.0155(13) -0.0162(14) 0.0051(12)
C71 0.049(2) 0.0210(17) 0.091(3) -0.0038(19) -0.050(2) 0.0018(16)
F45 0.0571(15) 0.0285(11) 0.090(2) -0.0033(12) -0.0501(15) -0.0095(10)
F46 0.081(2) 0.0423(14) 0.090(2) -0.0210(14) -0.0647(18) 0.0262(13)
F47 0.0495(14) 0.0250(11) 0.0696(16) -0.0157(10) -0.0294(12) 0.0122(9)
P4 0.0187(4) 0.0233(4) 0.0237(4) -0.0039(3) -0.0062(3) 0.0012(3)
F55 0.142(3) 0.0448(15) 0.0624(18) -0.0339(13) -0.061(2) 0.0431(17)
F56 0.0436(13) 0.0224(10) 0.0734(17) -0.0060(10) 0.0071(12) -0.0081(9)
F57 0.0282(11) 0.0297(11) 0.0755(17) -0.0042(11) 0.0003(11) 0.0045(9)
F58 0.079(2) 0.0655(18) 0.0339(13) 0.0178(12) 0.0076(13) 0.0158(15)
F59 0.0779(18) 0.0287(11) 0.0461(13) 0.0133(10) -0.0354(13) -0.0196(11)
F60 0.0530(14) 0.0439(13) 0.0506(14) 0.0059(11) -0.0369(12) -0.0064(11)
F61 0.0285(12) 0.081(2) 0.083(2) -0.0525(16) -0.0114(12) 0.0130(12)
F62 0.0245(11) 0.116(3) 0.0438(14) -0.0240(15) 0.0079(10) 0.0030(13)
F63 0.0276(11) 0.0726(17) 0.0460(13) -0.0241(12) -0.0138(10) 0.0081(11)
F64 0.0550(16) 0.0629(18) 0.0682(18) -0.0096(14) 0.0304(14) -0.0310(14)
F65 0.097(2) 0.0522(15) 0.0256(11) 0.0024(10) -0.0226(12) -0.0232(14)
F66 0.0410(12) 0.0443(12) 0.0290(10) -0.0070(9) -0.0039(9) -0.0156(10)
F67 0.0674(17) 0.0805(19) 0.0239(11) -0.0166(11) -0.0062(11) 0.0352(15)
F68 0.0515(14) 0.0830(19) 0.0273(11) -0.0106(11) -0.0156(10) -0.0104(13)
F69 0.0667(17) 0.0557(15) 0.0272(11) 0.0054(10) -0.0023(11) -0.0092(13)
F70 0.0377(12) 0.0409(12) 0.0516(14) -0.0278(11) 0.0022(10) 0.0011(10)
F71 0.0241(10) 0.0419(12) 0.0323(11) -0.0011(9) 0.0028(8) 0.0005(8)
F72 0.0226(10) 0.0474(13) 0.0375(11) -0.0083(9) -0.0083(8) 0.0135(9)
C73 0.0169(13) 0.0218(14) 0.0207(14) -0.0020(11) -0.0060(11) -0.0020(11)
C74 0.0202(14) 0.0218(15) 0.0251(15) 0.0011(12) -0.0059(12) -0.0022(11)
C75 0.0172(14) 0.0221(15) 0.0298(16) -0.0036(12) -0.0054(12) -0.0011(11)
C76 0.0206(14) 0.0295(16) 0.0255(15) -0.0044(12) -0.0074(12) -0.0036(12)
C77 0.0200(14) 0.0267(16) 0.0247(15) 0.0034(12) -0.0090(12) -0.0035(12)
C78 0.0189(14) 0.0201(14) 0.0278(15) 0.0001(12) -0.0078(12) -0.0018(11)
C79 0.0323(17) 0.0256(16) 0.0323(17) -0.0065(13) -0.0091(14) 0.0028(13)
C80 0.0386(19) 0.0303(18) 0.0269(17) 0.0014(13) -0.0135(14) -0.0025(14)
C81 0.0186(14) 0.0362(18) 0.0226(15) -0.0087(13) -0.0063(11) -0.0015(12)
C82 0.0222(15) 0.047(2) 0.0220(15) -0.0138(14) -0.0089(12) 0.0044(14)
C83 0.0204(15) 0.062(2) 0.0235(16) -0.0209(16) -0.0028(12) -0.0005(15)
C84 0.0224(16) 0.066(3) 0.0202(15) -0.0168(16) 0.0000(12) -0.0130(16)
C85 0.0287(17) 0.046(2) 0.0182(14) -0.0106(14) -0.0015(12) -0.0110(15)
C86 0.0211(15) 0.0380(18) 0.0228(15) -0.0083(13) -0.0041(12) -0.0041(13)
C87 0.0227(17) 0.075(3) 0.036(2) -0.027(2) -0.0015(15) 0.0005(18)
C88 0.039(2) 0.052(2) 0.0263(17) -0.0058(16) 0.0027(15) -0.0209(18)
C89 0.0173(13) 0.0196(14) 0.0218(14) -0.0032(11) -0.0046(11) -0.0020(11)
C90 0.0189(14) 0.0249(15) 0.0223(14) -0.0070(12) -0.0013(11) -0.0008(11)
C91 0.0280(16) 0.0262(16) 0.0182(14) -0.0049(12) -0.0051(12) -0.0006(12)
C92 0.0220(14) 0.0228(15) 0.0249(15) -0.0058(12) -0.0091(12) 0.0023(11)
C93 0.0193(14) 0.0168(13) 0.0240(14) -0.0058(11) -0.0033(11) -0.0004(11)
C94 0.0207(14) 0.0182(13) 0.0193(13) -0.0033(11) -0.0039(11) -0.0028(11)
C95 0.0325(18) 0.047(2) 0.0206(15) -0.0076(14) -0.0054(13) 0.0054(15)
C96 0.0229(15) 0.0306(17) 0.0261(16) -0.0088(13) -0.0047(12) 0.0049(12)

loop_
_atom_type_symbol
_atom_type_description
_atom_type_scat_dispersion_real
_atom_type_scat_dispersion_imag
_atom_type_scat_source
C C 0.0033 0.0016 'International Tables Vol C Tables 4.2.6.8 and 6.1.1.4'
H H 0.0000 0.0000 'International Tables Vol C Tables 4.2.6.8 and 6.1.1.4'
F F 0.0171 0.0103 'International Tables Vol C Tables 4.2.6.8 and 6.1.1.4'
P P 0.1023 0.0942 'International Tables Vol C Tables 4.2.6.8 and 6.1.1.4'

loop_
_geom_angle_atom_site_label_1
_geom_angle_atom_site_label_2
_geom_angle_atom_site_label_3
_geom_angle
_geom_angle_site_symmetry_1
_geom_angle_site_symmetry_3
_geom_angle_publ_flag
C9 P1 C17 100.41(13) . . ?
C9 P1 C1 103.52(13) . . ?
C17 P1 C1 101.48(13) . . ?
C6 C1 C2 119.0(3) . . ?
C6 C1 P1 116.1(2) . . ?
C2 C1 P1 124.9(2) . . ?
C3 C2 C1 119.7(3) . . ?
C2 C3 C4 121.5(3) . . ?
C2 C3 C7 119.6(3) . . ?
C4 C3 C7 119.0(3) . . ?
C3 C4 C5 118.7(3) . . ?
C6 C5 C4 120.8(3) . . ?
C6 C5 C8 120.6(3) . . ?
C4 C5 C8 118.7(3) . . ?
C5 C6 C1 120.4(3) . . ?
F3B C7 F2B 112.7(5) . . ?
F3A C7 F2A 117.9(6) . . ?
F3C C7 F1C 106.1(6) . . ?
F3C C7 F2C 107.2(6) . . ?
F1C C7 F2C 100.9(6) . . ?
F3A C7 C3 115.6(5) . . ?
F3B C7 C3 115.6(4) . . ?
F2B C7 C3 116.8(4) . . ?
F2A C7 C3 115.6(4) . . ?
F3C C7 C3 115.6(3) . . ?
F1C C7 C3 112.0(5) . . ?
F2C C7 C3 113.8(5) . . ?
F3B C7 F1B 104.8(5) . . ?
F2B C7 F1B 99.0(5) . . ?
C3 C7 F1B 105.3(4) . . ?
F3A C7 F1A 105.2(6) . . ?
F2A C7 F1A 95.4(5) . . ?
C3 C7 F1A 102.6(4) . . ?
F5 C8 F6 112.0(3) . . ?
F5 C8 F4 102.8(3) . . ?
F6 C8 F4 103.7(3) . . ?
F5 C8 C5 113.6(3) . . ?
F6 C8 C5 113.3(3) . . ?
F4 C8 C5 110.5(3) . . ?
C14 C9 C10 119.2(3) . . ?
C14 C9 P1 116.7(2) . . ?
C10 C9 P1 124.0(2) . . ?
C11 C10 C9 119.7(3) . . ?
C10 C11 C12 120.9(3) . . ?
C10 C11 C15 120.3(3) . . ?
C12 C11 C15 118.8(3) . . ?
C13 C12 C11 119.0(3) . . ?
C12 C13 C14 120.9(3) . . ?
C12 C13 C16 120.6(3) . . ?
C14 C13 C16 118.5(3) . . ?
C13 C14 C9 120.2(3) . . ?
F9 C15 F7 106.2(3) . . ?
F9 C15 F8 106.2(3) . . ?
F7 C15 F8 105.4(4) . . ?
F9 C15 C11 113.2(3) . . ?
F7 C15 C11 111.9(3) . . ?
F8 C15 C11 113.4(3) . . ?
F12 C16 F10 106.6(3) . . ?
F12 C16 F11 107.2(3) . . ?
F10 C16 F11 106.6(3) . . ?
F12 C16 C13 113.3(3) . . ?
F10 C16 C13 111.3(3) . . ?
F11 C16 C13 111.5(3) . . ?
C22 C17 C18 118.5(3) . . ?
C22 C17 P1 124.3(2) . . ?
C18 C17 P1 117.1(2) . . ?
C19 C18 C17 120.4(3) . . ?
C18 C19 C20 121.1(3) . . ?
C18 C19 C23 119.7(3) . . ?
C20 C19 C23 119.2(3) . . ?
C21 C20 C19 118.3(3) . . ?
C20 C21 C22 121.4(3) . . ?
C20 C21 C24 119.6(3) . . ?
C22 C21 C24 119.0(3) . . ?
C21 C22 C17 120.2(3) . . ?
F13 C23 F15 107.1(3) . . ?
F13 C23 F14 106.4(3) . . ?
F15 C23 F14 106.3(3) . . ?
F13 C23 C19 112.1(3) . . ?
F15 C23 C19 112.2(3) . . ?
F14 C23 C19 112.4(3) . . ?
F16 C24 F18 106.1(3) . . ?
F16 C24 F17 107.6(3) . . ?
F18 C24 F17 105.5(3) . . ?
F16 C24 C21 112.5(3) . . ?
F18 C24 C21 112.6(3) . . ?
F17 C24 C21 112.3(3) . . ?
C33 P2 C25 102.60(13) . . ?
C33 P2 C41 102.33(13) . . ?
C25 P2 C41 101.34(13) . . ?
C30 C25 C26 118.7(3) . . ?
C30 C25 P2 120.3(2) . . ?
C26 C25 P2 120.5(2) . . ?
C27 C26 C25 120.1(3) . . ?
C26 C27 C28 121.6(3) . . ?
C26 C27 C31 118.0(3) . . ?
C28 C27 C31 120.3(3) . . ?
C29 C28 C27 118.1(3) . . ?
C28 C29 C30 121.4(3) . . ?
C28 C29 C32 120.8(3) . . ?
C30 C29 C32 117.8(3) . . ?
C29 C30 C25 120.1(3) . . ?
F19 C31 F20 108.0(4) . . ?
F19 C31 F21 105.2(3) . . ?
F20 C31 F21 105.4(3) . . ?
F19 C31 C27 111.8(3) . . ?
F20 C31 C27 112.8(3) . . ?
F21 C31 C27 113.0(3) . . ?
F22 C32 F24 107.4(3) . . ?
F22 C32 F23 105.8(3) . . ?
F24 C32 F23 105.9(3) . . ?
F22 C32 C29 112.6(3) . . ?
F24 C32 C29 112.8(3) . . ?
F23 C32 C29 111.9(3) . . ?
C38 C33 C34 118.6(3) . . ?
C38 C33 P2 124.8(2) . . ?
C34 C33 P2 116.6(2) . . ?
C35 C34 C33 120.5(3) . . ?
C34 C35 C36 121.0(3) . . ?
C34 C35 C39 120.1(3) . . ?
C36 C35 C39 118.9(3) . . ?
C35 C36 C37 118.6(3) . . ?
C38 C37 C36 121.0(3) . . ?
C38 C37 C40 119.5(3) . . ?
C36 C37 C40 119.5(3) . . ?
C37 C38 C33 120.3(3) . . ?
F25 C39 F26 108.3(3) . . ?
F25 C39 F27 105.9(3) . . ?
F26 C39 F27 106.1(3) . . ?
F25 C39 C35 112.3(3) . . ?
F26 C39 C35 112.6(3) . . ?
F27 C39 C35 111.4(3) . . ?
F29 C40 F28 110.5(3) . . ?
F29 C40 F30 104.8(3) . . ?
F28 C40 F30 104.3(3) . . ?
F29 C40 C37 112.2(3) . . ?
F28 C40 C37 112.6(3) . . ?
F30 C40 C37 111.9(3) . . ?
C42 C41 C46 119.3(3) . . ?
C42 C41 P2 117.0(2) . . ?
C46 C41 P2 123.7(2) . . ?
C41 C42 C43 120.0(3) . . ?
C44 C43 C42 120.8(3) . . ?
C44 C43 C47 119.4(3) . . ?
C42 C43 C47 119.8(3) . . ?
C45 C44 C43 119.0(3) . . ?
C44 C45 C46 120.7(3) . . ?
C44 C45 C48 120.8(3) . . ?
C46 C45 C48 118.4(3) . . ?
C45 C46 C41 120.2(3) . . ?
F33 C47 F31 106.8(3) . . ?
F33 C47 F32 107.3(3) . . ?
F31 C47 F32 106.6(3) . . ?
F33 C47 C43 112.8(3) . . ?
F31 C47 C43 111.9(3) . . ?
F32 C47 C43 111.2(3) . . ?
F35 C48 F34 108.2(3) . . ?
F35 C48 F36 105.4(3) . . ?
F34 C48 F36 106.5(3) . . ?
F35 C48 C45 111.5(3) . . ?
F34 C48 C45 112.5(3) . . ?
F36 C48 C45 112.3(3) . . ?
C49 P3 C57 100.68(13) . . ?
C49 P3 C65 100.80(13) . . ?
C57 P3 C65 103.46(13) . . ?
C50 C49 C54 118.5(3) . . ?
C50 C49 P3 118.6(2) . . ?
C54 C49 P3 122.8(2) . . ?
C51 C50 C49 120.5(3) . . ?
C52 C51 C50 121.1(3) . . ?
C52 C51 C55 118.9(3) . . ?
C50 C51 C55 119.9(3) . . ?
C53 C52 C51 118.5(3) . . ?
C52 C53 C54 121.2(3) . . ?
C52 C53 C56 119.2(3) . . ?
C54 C53 C56 119.5(3) . . ?
C53 C54 C49 120.1(3) . . ?
F38A C55 F39A 114.2(8) . . ?
F38A C55 F37A 106.1(9) . . ?
F39A C55 F37A 93.6(6) . . ?
F38A C55 C51 119.8(6) . . ?
F39A C55 C51 112.3(5) . . ?
F37A C55 C51 106.9(4) . . ?
F37B C55 C51 111.7(5) . . ?
F39D C55 C51 120.1(8) . . ?
C51 C55 F38C 105.3(5) . . ?
F42 C56 F40 106.5(3) . . ?
F42 C56 F41 106.2(3) . . ?
F40 C56 F41 106.5(3) . . ?
F42 C56 C53 113.2(3) . . ?
F40 C56 C53 112.5(3) . . ?
F41 C56 C53 111.4(3) . . ?
C62 C57 C58 119.0(3) . . ?
C62 C57 P3 116.5(2) . . ?
C58 C57 P3 124.4(2) . . ?
C57 C58 C59 120.2(3) . . ?
C60 C59 C58 120.6(3) . . ?
C60 C59 C63 119.1(3) . . ?
C58 C59 C63 120.3(3) . . ?
C61 C60 C59 119.1(3) . . ?
C60 C61 C62 120.8(3) . . ?
C60 C61 C64 120.2(3) . . ?
C62 C61 C64 119.0(3) . . ?
C57 C62 C61 120.3(3) . . ?
F49 C63 F50 106.9(3) . . ?
F49 C63 F51 105.4(3) . . ?
F50 C63 F51 106.1(3) . . ?
F49 C63 C59 112.3(3) . . ?
F50 C63 C59 113.4(3) . . ?
F51 C63 C59 112.2(3) . . ?
F54 C64 F53 106.7(3) . . ?
F54 C64 F52 106.7(3) . . ?
F53 C64 F52 106.1(3) . . ?
F54 C64 C61 113.0(3) . . ?
F53 C64 C61 112.2(3) . . ?
F52 C64 C61 111.9(3) . . ?
C70 C65 C66 118.7(3) . . ?
C70 C65 P3 116.7(2) . . ?
C66 C65 P3 124.6(2) . . ?
C67 C66 C65 120.2(3) . . ?
C68 C67 C66 121.0(3) . . ?
C68 C67 C71 119.4(3) . . ?
C66 C67 C71 119.7(3) . . ?
C69 C68 C67 118.5(3) . . ?
C68 C69 C70 121.3(3) . . ?
C68 C69 C72A 114.9(4) . . ?
C70 C69 C72A 122.2(4) . . ?
C68 C69 C72B 120.2(4) . . ?
C70 C69 C72B 116.6(4) . . ?
C72A C69 C72B 27.9(3) . . ?
C65 C70 C69 120.4(3) . . ?
F44A C71 F43A 72.3(4) . . ?
F44A C71 F45 109.1(5) . . ?
F43A C71 F45 117.5(4) . . ?
F45 C71 F43B 101.5(4) . . ?
F44A C71 C67 118.7(5) . . ?
F43A C71 C67 117.7(4) . . ?
F45 C71 C67 114.6(3) . . ?
F43B C71 C67 106.7(4) . . ?
F45 C71 F44B 101.3(4) . . ?
F43B C71 F44B 127.8(4) . . ?
C67 C71 F44B 105.2(4) . . ?
F47 C72A F46 112.5(5) . . ?
F47 C72A F48A 103.7(5) . . ?
F46 C72A F48A 96.7(5) . . ?
F47 C72A C69 113.8(5) . . ?
F46 C72A C69 111.3(5) . . ?
F48A C72A C69 117.6(5) . . ?
F46 C72B F47 117.6(6) . . ?
F46 C72B F48B 97.0(5) . . ?
F47 C72B F48B 103.0(5) . . ?
F46 C72B C69 113.9(5) . . ?
F47 C72B C69 108.1(5) . . ?
F48B C72B C69 116.7(5) . . ?
C89 P4 C81 101.24(14) . . ?
C89 P4 C73 102.74(13) . . ?
C81 P4 C73 102.59(14) . . ?
C74 C73 C78 118.9(3) . . ?
C74 C73 P4 124.7(2) . . ?
C78 C73 P4 116.3(2) . . ?
C75 C74 C73 120.5(3) . . ?
C74 C75 C76 120.6(3) . . ?
C74 C75 C79 119.5(3) . . ?
C76 C75 C79 119.8(3) . . ?
C77 C76 C75 119.0(3) . . ?
C76 C77 C78 120.9(3) . . ?
C76 C77 C80 119.1(3) . . ?
C78 C77 C80 119.9(3) . . ?
C77 C78 C73 120.0(3) . . ?
F55 C79 F57 108.5(3) . . ?
F55 C79 F56 106.4(3) . . ?
F57 C79 F56 104.5(3) . . ?
F55 C79 C75 112.8(3) . . ?
F57 C79 C75 111.9(3) . . ?
F56 C79 C75 112.2(3) . . ?
F58 C80 F59 108.4(3) . . ?
F58 C80 F60 105.5(3) . . ?
F59 C80 F60 105.5(3) . . ?
F58 C80 C77 112.6(3) . . ?
F59 C80 C77 112.9(3) . . ?
F60 C80 C77 111.5(3) . . ?
C82 C81 C86 118.7(3) . . ?
C82 C81 P4 117.3(3) . . ?
C86 C81 P4 124.0(2) . . ?
C81 C82 C83 120.3(4) . . ?
C84 C83 C82 120.8(3) . . ?
C84 C83 C87 120.4(3) . . ?
C82 C83 C87 118.9(4) . . ?
C83 C84 C85 118.9(3) . . ?
C84 C85 C86 120.8(4) . . ?
C84 C85 C88 121.1(3) . . ?
C86 C85 C88 118.1(3) . . ?
C85 C86 C81 120.5(3) . . ?
F61 C87 F63 107.0(4) . . ?
F61 C87 F62 107.2(3) . . ?
F63 C87 F62 106.1(3) . . ?
F61 C87 C83 112.0(3) . . ?
F63 C87 C83 111.9(3) . . ?
F62 C87 C83 112.2(4) . . ?
F64 C88 F66 106.3(3) . . ?
F64 C88 F65 107.6(3) . . ?
F66 C88 F65 105.7(3) . . ?
F64 C88 C85 113.1(4) . . ?
F66 C88 C85 112.1(3) . . ?
F65 C88 C85 111.6(3) . . ?
C94 C89 C90 118.2(3) . . ?
C94 C89 P4 123.0(2) . . ?
C90 C89 P4 118.2(2) . . ?
C91 C90 C89 120.6(3) . . ?
C90 C91 C92 121.1(3) . . ?
C90 C91 C95 119.9(3) . . ?
C92 C91 C95 119.0(3) . . ?
C93 C92 C91 118.2(3) . . ?
C92 C93 C94 121.4(3) . . ?
C92 C93 C96 120.2(3) . . ?
C94 C93 C96 118.4(3) . . ?
C93 C94 C89 120.5(3) . . ?
F67 C95 F68 107.6(3) . . ?
F67 C95 F69 107.0(3) . . ?
F68 C95 F69 104.9(3) . . ?
F67 C95 C91 113.1(3) . . ?
F68 C95 C91 112.2(3) . . ?
F69 C95 C91 111.6(3) . . ?
F72 C96 F71 107.0(3) . . ?
F72 C96 F70 106.9(3) . . ?
F71 C96 F70 106.0(3) . . ?
F72 C96 C93 112.8(3) . . ?
F71 C96 C93 111.8(3) . . ?
F70 C96 C93 112.0(3) . . ?

loop_
_geom_bond_atom_site_label_1
_geom_bond_atom_site_label_2
_geom_bond_distance
_geom_bond_site_symmetry_2
_geom_bond_publ_flag
P1 C9 1.835(3) . ?
P1 C17 1.834(3) . ?
P1 C1 1.836(3) . ?
C1 C6 1.398(4) . ?
C1 C2 1.399(4) . ?
C2 C3 1.386(4) . ?
C3 C4 1.388(4) . ?
C3 C7 1.501(5) . ?
C4 C5 1.387(4) . ?
C5 C6 1.389(4) . ?
C5 C8 1.501(4) . ?
C7 F3A 1.249(8) . ?
C7 F3B 1.280(8) . ?
C7 F2B 1.266(6) . ?
C7 F2A 1.266(7) . ?
C7 F3C 1.326(6) . ?
C7 F1C 1.359(8) . ?
C7 F2C 1.355(8) . ?
C7 F1B 1.528(8) . ?
C7 F1A 1.534(9) . ?
C8 F5 1.300(4) . ?
C8 F6 1.314(4) . ?
C8 F4 1.383(5) . ?
C9 C14 1.390(4) . ?
C9 C10 1.406(4) . ?
C10 C11 1.389(4) . ?
C11 C12 1.394(4) . ?
C11 C15 1.499(4) . ?
C12 C13 1.380(5) . ?
C13 C14 1.392(4) . ?
C13 C16 1.509(4) . ?
C15 F9 1.308(4) . ?
C15 F7 1.323(4) . ?
C15 F8 1.323(4) . ?
C16 F12 1.319(4) . ?
C16 F10 1.324(4) . ?
C16 F11 1.326(4) . ?
C17 C22 1.394(4) . ?
C17 C18 1.402(4) . ?
C18 C19 1.389(4) . ?
C19 C20 1.389(4) . ?
C19 C23 1.505(4) . ?
C20 C21 1.387(4) . ?
C21 C22 1.393(4) . ?
C21 C24 1.507(4) . ?
C23 F13 1.326(4) . ?
C23 F15 1.336(4) . ?
C23 F14 1.339(4) . ?
C24 F16 1.334(4) . ?
C24 F18 1.340(4) . ?
C24 F17 1.339(4) . ?
P2 C33 1.835(3) . ?
P2 C25 1.837(3) . ?
P2 C41 1.838(3) . ?
C25 C30 1.396(4) . ?
C25 C26 1.398(4) . ?
C26 C27 1.385(4) . ?
C27 C28 1.390(5) . ?
C27 C31 1.500(5) . ?
C28 C29 1.383(4) . ?
C29 C30 1.393(4) . ?
C29 C32 1.500(4) . ?
C31 F19 1.319(5) . ?
C31 F20 1.326(4) . ?
C31 F21 1.328(4) . ?
C32 F22 1.329(4) . ?
C32 F24 1.338(4) . ?
C32 F23 1.345(4) . ?
C33 C38 1.398(4) . ?
C33 C34 1.401(4) . ?
C34 C35 1.385(5) . ?
C35 C36 1.386(5) . ?
C35 C39 1.510(4) . ?
C36 C37 1.397(4) . ?
C37 C38 1.388(4) . ?
C37 C40 1.499(4) . ?
C39 F25 1.316(4) . ?
C39 F26 1.318(4) . ?
C39 F27 1.336(4) . ?
C40 F29 1.323(4) . ?
C40 F28 1.322(4) . ?
C40 F30 1.341(4) . ?
C41 C42 1.391(4) . ?
C41 C46 1.396(4) . ?
C42 C43 1.392(4) . ?
C43 C44 1.390(5) . ?
C43 C47 1.504(4) . ?
C44 C45 1.387(4) . ?
C45 C46 1.388(4) . ?
C45 C48 1.503(5) . ?
C47 F33 1.331(4) . ?
C47 F31 1.333(5) . ?
C47 F32 1.341(4) . ?
C48 F35 1.336(4) . ?
C48 F34 1.334(4) . ?
C48 F36 1.340(4) . ?
P3 C49 1.833(3) . ?
P3 C57 1.836(3) . ?
P3 C65 1.838(3) . ?
F49 C63 1.324(4) . ?
F50 C63 1.324(4) . ?
F51 C63 1.328(4) . ?
F52 C64 1.334(4) . ?
F53 C64 1.331(4) . ?
F54 C64 1.330(4) . ?
C49 C50 1.393(4) . ?
C49 C54 1.402(4) . ?
C50 C51 1.386(5) . ?
C51 C52 1.388(5) . ?
C51 C55 1.508(5) . ?
C52 C53 1.384(4) . ?
C53 C54 1.390(4) . ?
C53 C56 1.495(4) . ?
C55 F38A 1.131(8) . ?
C55 F39A 1.329(9) . ?
C55 F37A 1.447(9) . ?
C55 F37B 1.377(10) . ?
C55 F39D 1.148(12) . ?
C55 F38C 1.515(11) . ?
C56 F42 1.336(4) . ?
C56 F40 1.341(4) . ?
C56 F41 1.345(4) . ?
C57 C62 1.391(4) . ?
C57 C58 1.396(4) . ?
C58 C59 1.395(4) . ?
C59 C60 1.388(4) . ?
C59 C63 1.501(4) . ?
C60 C61 1.385(5) . ?
C61 C62 1.392(4) . ?
C61 C64 1.498(4) . ?
C65 C70 1.385(4) . ?
C65 C66 1.394(4) . ?
C66 C67 1.394(4) . ?
C67 C68 1.384(4) . ?
C67 C71 1.498(5) . ?
C68 C69 1.377(5) . ?
C69 C70 1.391(4) . ?
C69 C72A 1.510(7) . ?
C69 C72B 1.570(7) . ?
C71 F44A 1.186(8) . ?
C71 F43A 1.256(6) . ?
C71 F45 1.306(4) . ?
C71 F43B 1.448(7) . ?
C71 F44B 1.557(8) . ?
F43A F44A 1.442(8) . ?
C72A F47 1.292(7) . ?
C72A F46 1.310(7) . ?
C72A F48A 1.358(8) . ?
C72B F46 1.201(7) . ?
C72B F47 1.328(7) . ?
C72B F48B 1.382(9) . ?
P4 C89 1.832(3) . ?
P4 C81 1.839(3) . ?
P4 C73 1.843(3) . ?
F55 C79 1.319(4) . ?
F56 C79 1.338(4) . ?
F57 C79 1.331(4) . ?
F58 C80 1.322(5) . ?
F59 C80 1.332(4) . ?
F60 C80 1.349(4) . ?
F61 C87 1.333(5) . ?
F62 C87 1.341(5) . ?
F63 C87 1.332(4) . ?
F64 C88 1.335(4) . ?
F65 C88 1.344(5) . ?
F66 C88 1.340(5) . ?
F67 C95 1.331(4) . ?
F68 C95 1.340(4) . ?
F69 C95 1.338(5) . ?
F70 C96 1.342(4) . ?
F71 C96 1.342(4) . ?
F72 C96 1.336(4) . ?
C73 C74 1.391(4) . ?
C73 C78 1.398(4) . ?
C74 C75 1.387(4) . ?
C75 C76 1.392(4) . ?
C75 C79 1.499(4) . ?
C76 C77 1.382(5) . ?
C77 C78 1.391(5) . ?
C77 C80 1.499(4) . ?
C81 C82 1.393(4) . ?
C81 C86 1.394(5) . ?
C82 C83 1.394(5) . ?
C83 C84 1.385(6) . ?
C83 C87 1.509(5) . ?
C84 C85 1.387(5) . ?
C85 C86 1.389(5) . ?
C85 C88 1.499(6) . ?
C89 C94 1.396(4) . ?
C89 C90 1.400(4) . ?
C90 C91 1.383(4) . ?
C91 C92 1.398(4) . ?
C91 C95 1.505(4) . ?
C92 C93 1.379(4) . ?
C93 C94 1.390(4) . ?
C93 C96 1.501(4) . ?
